data_7706839
loop_
_publ_author_name
'Qian, Bin-Bin'
'Song, Peng-Chao'
'Nie, Hong-Xiang'
'Zhang, Bo'
'Zheng, Jin-Yu'
'Yu, Mei-Hui'
'Chang, Ze'

_publ_section_title
;
 Two porous Ni-MOFs based on 2,4,6-tris(pyridin-4-yl)-1,3,5-triazine
 showing solvent determined structures and distinctive sorption properties
 toward CO<sub>2</sub> and alkanes.
;
_journal_issue 15
_journal_name_full 'Dalton transactions (Cambridge, England : 2003)'
_journal_page_first 5244
_journal_page_last 5250
_journal_paper_doi 10.1039/d1dt00136a
_journal_volume 50
_journal_year 2021
_chemical_formula_moiety 'C54 H42 N12 Ni3 O18, 6[C3H7NO]'
_chemical_formula_sum 'C72 H84 N18 Ni3 O24'
_chemical_formula_weight 1761.70
_space_group_crystal_system monoclinic
_space_group_IT_number 14
_space_group_name_Hall '-P 2yn'
_space_group_name_H-M_alt 'P 1 21/n 1'
_atom_sites_solution_hydrogens mixed
_audit_creation_date 2021-01-28
_audit_creation_method
;
Olex2 1.5-dev
(compiled 2020.12.01 svn.rb'be22f01f' for OlexSys, GUI svn.r6224)
;
_audit_update_record
;
2021-03-08 deposited with the CCDC.	2021-03-11 downloaded from the CCDC.
;
_cell_angle_alpha 90
_cell_angle_beta 101.0451(9)
_cell_angle_gamma 90
_cell_formula_units_Z 2
_cell_length_a 10.13653(10)
_cell_length_b 25.9159(2)
_cell_length_c 15.63851(15)
_cell_measurement_reflns_used 7878
_cell_measurement_temperature 293(2)
_cell_measurement_theta_max 73.546
_cell_measurement_theta_min 4.761
_cell_volume 4032.10(6)
_computing_cell_refinement 'CrysAlisPro 1.171.39.33c (Rigaku OD, 2017)'
_computing_data_collection 'CrysAlisPro 1.171.39.33c (Rigaku OD, 2017)'
_computing_data_reduction 'CrysAlisPro 1.171.39.33c (Rigaku OD, 2017)'
_computing_molecular_graphics 'Olex2 1.5-dev (Dolomanov et al., 2009)'
_computing_publication_material 'Olex2 1.5-dev (Dolomanov et al., 2009)'
_computing_structure_refinement 'SHELXL 2018/3 (Sheldrick, 2015)'
_computing_structure_solution 'SHELXT 2014/5 (Sheldrick, 2014)'
_diffrn_ambient_temperature 293(2)
_diffrn_measured_fraction_theta_full 1.000
_diffrn_measured_fraction_theta_max 0.977
_diffrn_measurement_device_type riguku
_diffrn_radiation_type CuK\a
_diffrn_radiation_wavelength 1.54184
_diffrn_reflns_av_R_equivalents 0.0260
_diffrn_reflns_av_unetI/netI 0.0286
_diffrn_reflns_Laue_measured_fraction_full 1.000
_diffrn_reflns_Laue_measured_fraction_max 0.977
_diffrn_reflns_limit_h_max 12
_diffrn_reflns_limit_h_min -10
_diffrn_reflns_limit_k_max 15
_diffrn_reflns_limit_k_min -32
_diffrn_reflns_limit_l_max 19
_diffrn_reflns_limit_l_min -18
_diffrn_reflns_number 22979
_diffrn_reflns_point_group_measured_fraction_full 1.000
_diffrn_reflns_point_group_measured_fraction_max 0.977
_diffrn_reflns_theta_full 67.684
_diffrn_reflns_theta_max 73.546
_diffrn_reflns_theta_min 3.347
_exptl_absorpt_coefficient_mu 1.548
_exptl_crystal_colour green
_exptl_crystal_colour_primary green
_exptl_crystal_density_diffrn 1.451
_exptl_crystal_description rod
_exptl_crystal_F_000 1836
_exptl_crystal_size_max 0.2
_exptl_crystal_size_mid 0.1
_exptl_crystal_size_min 0.1
_refine_diff_density_max 0.355
_refine_diff_density_min -0.417
_refine_diff_density_rms 0.075
_refine_ls_extinction_method none
_refine_ls_goodness_of_fit_ref 1.081
_refine_ls_hydrogen_treatment mixed
_refine_ls_matrix_type full
_refine_ls_number_parameters 412
_refine_ls_number_reflns 7947
_refine_ls_number_restraints 9
_refine_ls_restrained_S_all 1.081
_refine_ls_R_factor_all 0.0440
_refine_ls_R_factor_gt 0.0410
_refine_ls_shift/su_max 0.001
_refine_ls_shift/su_mean 0.000
_refine_ls_structure_factor_coef Fsqd
_refine_ls_weighting_details 'w=1/[\s^2^(Fo^2^)+(0.0668P)^2^+2.7581P] where P=(Fo^2^+2Fc^2^)/3'
_refine_ls_weighting_scheme calc
_refine_ls_wR_factor_gt 0.1222
_refine_ls_wR_factor_ref 0.1242
_reflns_Friedel_coverage 0.000
_reflns_number_gt 7160
_reflns_number_total 7947
_reflns_threshold_expression 'I > 2\s(I)'
_cod_data_source_file d1dt00136a2.cif
_cod_data_source_block 2
_cod_depositor_comments 'Adding full bibliography for 7706839--7706840.cif.'
_cod_original_cell_volume 4032.10(7)
_cod_database_code 7706839
_shelx_shelxl_version_number 2018/3
_shelx_space_group_comment
;
The symmetry employed for this shelxl refinement is uniquely defined
by the following loop, which should always be used as a source of
symmetry information in preference to the above space-group names.
They are only intended as comments.
;
_olex2_refinement_description
;
1. Fixed Uiso
 At 1.2 times of:
  All C(H) groups
 At 1.5 times of:
  All O(H,H) groups
2. Restrained distances
 O1W-H1WA
 0.85 with sigma of 0.01
 O1W-H1WB
 0.85 with sigma of 0.01
 H1WA-H1WB
 1.34 with sigma of 0.02
 O2W-H2WA
 0.85 with sigma of 0.01
 O2W-H2WB
 0.85 with sigma of 0.01
 H2WA-H2WB
 1.34 with sigma of 0.02
 O3W-H3WA
 0.85 with sigma of 0.01
 O3W-H3WB
 0.85 with sigma of 0.01
 H3WA-H3WB
 1.34 with sigma of 0.02
3.a Aromatic/amide H refined with riding coordinates:
 C3(H3), C5(H5), C7(H7), C10(H10), C11(H11), C13(H13), C14(H14), C19(H19),
 C20(H20), C21(H21), C22(H22), C23(H23), C24(H24), C26(H26), C27(H27)
;
_smtbx_masks_special_details
;
A solvent mask was calculated and 488 electrons were 
found in a volume of 1729\%A^3^ in 1 void per unit cell. 
This is consistent with the presence of 6[C3H7NO] per Formula Unit 
which account for 480 electrons per unit cell.
;
_smtbx_masks_void_probe_radius 1.2
_smtbx_masks_void_truncation_radius 1.2
_olex2_submission_special_instructions 'No special instructions were received'

loop_
_space_group_symop_operation_xyz
'x, y, z'
'-x+1/2, y+1/2, -z+1/2'
'-x, -y, -z'
'x-1/2, -y-1/2, z-1/2'

loop_
_atom_site_label
_atom_site_type_symbol
_atom_site_fract_x
_atom_site_fract_y
_atom_site_fract_z
_atom_site_U_iso_or_equiv
_atom_site_adp_type
_atom_site_occupancy
_atom_site_site_symmetry_order
_atom_site_calc_flag
_atom_site_refinement_flags_posn
_atom_site_refinement_flags_adp
_atom_site_refinement_flags_occupancy
_atom_site_disorder_assembly
_atom_site_disorder_group
Ni1 Ni 0.80551(3) 0.69030(2) 0.20236(2) 0.01901(10) Uani 1 1 d . . . . .
Ni2 Ni 1.000000 0.500000 1.000000 0.02884(13) Uani 1 2 d S . P . .
O1 O 0.48289(17) 0.67341(8) 0.14431(13) 0.0536(5) Uani 1 1 d . . . . .
O1W O 0.71014(14) 0.64898(5) 0.09797(9) 0.0238(3) Uani 1 1 d D . . . .
H1WA H 0.729(2) 0.6517(10) 0.0480(9) 0.036 Uiso 1 1 d D U . . .
H1WB H 0.6292(12) 0.6563(10) 0.0949(15) 0.036 Uiso 1 1 d D U . . .
O2 O 0.63825(13) 0.70909(5) 0.24756(9) 0.0268(3) Uani 1 1 d . . . . .
O2W O 0.83173(17) 0.54559(6) 0.99205(11) 0.0378(4) Uani 1 1 d D . . . .
H2WA H 0.762(2) 0.5366(11) 1.010(2) 0.057 Uiso 1 1 d D U . . .
H2WB H 0.831(3) 0.5776(4) 0.984(2) 0.057 Uiso 1 1 d D U . . .
O3 O 0.50637(15) 0.85106(6) 0.41788(11) 0.0363(4) Uani 1 1 d . . . . .
O3W O 1.11712(17) 0.56222(6) 0.98252(11) 0.0344(3) Uani 1 1 d D . . . .
H3WA H 1.1946(15) 0.5703(10) 1.0106(18) 0.052 Uiso 1 1 d D U . . .
H3WB H 1.077(2) 0.5904(7) 0.9680(19) 0.052 Uiso 1 1 d D U . . .
O4 O 0.29853(15) 0.85468(6) 0.44492(10) 0.0309(3) Uani 1 1 d . . . . .
O5 O -0.04324(13) 0.72803(5) 0.29516(8) 0.0208(3) Uani 1 1 d . . . . .
O6 O 0.00392(13) 0.68483(5) 0.18335(9) 0.0216(3) Uani 1 1 d . . . . .
N1 N 0.95092(19) 0.48839(7) 0.86425(12) 0.0306(4) Uani 1 1 d . . . . .
N2 N 0.71834(17) 0.26161(6) 0.36323(11) 0.0242(3) Uani 1 1 d . . . . .
N3 N 0.81843(16) 0.62473(6) 0.28172(11) 0.0229(3) Uani 1 1 d . . . . .
N4 N 0.81245(17) 0.41690(6) 0.56092(11) 0.0250(3) Uani 1 1 d . . . . .
N5 N 0.84366(17) 0.50643(6) 0.53906(11) 0.0254(3) Uani 1 1 d . . . . .
N6 N 0.78763(17) 0.45057(6) 0.41738(11) 0.0269(4) Uani 1 1 d . . . . .
C1 C 0.5194(2) 0.70010(8) 0.21146(15) 0.0309(5) Uani 1 1 d . . . . .
C2 C 0.4131(2) 0.72456(8) 0.25364(14) 0.0269(4) Uani 1 1 d . . . . .
C3 C 0.44722(19) 0.76509(8) 0.31225(14) 0.0258(4) Uani 1 1 d . . . . .
H3 H 0.535991 0.776205 0.326124 0.031 Uiso 1 1 calc R U . . .
C4 C 0.35000(19) 0.78912(7) 0.35025(13) 0.0227(4) Uani 1 1 d . . . . .
C5 C 0.21772(19) 0.77143(7) 0.33051(12) 0.0210(4) Uani 1 1 d . . . . .
H5 H 0.152460 0.786769 0.356569 0.025 Uiso 1 1 calc R U . . .
C6 C 0.18287(18) 0.73106(7) 0.27218(12) 0.0208(4) Uani 1 1 d . . . . .
C7 C 0.27996(19) 0.70812(8) 0.23231(13) 0.0249(4) Uani 1 1 d . . . . .
H7 H 0.255911 0.681950 0.191621 0.030 Uiso 1 1 calc R U . . .
C8 C 0.3891(2) 0.83486(7) 0.40922(13) 0.0250(4) Uani 1 1 d . . . . .
C9 C 0.04014(18) 0.71331(7) 0.24930(12) 0.0195(4) Uani 1 1 d . . . . .
C10 C 0.9319(3) 0.52817(8) 0.80875(14) 0.0348(5) Uani 1 1 d . . . . .
H10 H 0.943403 0.561375 0.831497 0.042 Uiso 1 1 calc R U . . .
C11 C 0.8963(2) 0.52257(8) 0.71955(14) 0.0331(5) Uani 1 1 d . . . . .
H11 H 0.886369 0.551306 0.683262 0.040 Uiso 1 1 calc R U . . .
C12 C 0.8754(2) 0.47335(8) 0.68508(13) 0.0258(4) Uani 1 1 d . . . . .
C13 C 0.8923(2) 0.43163(8) 0.74218(13) 0.0273(4) Uani 1 1 d . . . . .
H13 H 0.876871 0.398134 0.721303 0.033 Uiso 1 1 calc R U . . .
C14 C 0.9323(2) 0.44078(8) 0.83043(14) 0.0301(4) Uani 1 1 d . . . . .
H14 H 0.947049 0.412674 0.868031 0.036 Uiso 1 1 calc R U . . .
C15 C 0.84035(19) 0.46502(7) 0.58968(13) 0.0241(4) Uani 1 1 d . . . . .
C16 C 0.7881(2) 0.41203(7) 0.47444(13) 0.0255(4) Uani 1 1 d . . . . .
C17 C 0.81495(19) 0.49703(7) 0.45346(13) 0.0236(4) Uani 1 1 d . . . . .
C18 C 0.7621(2) 0.35949(7) 0.43690(14) 0.0268(4) Uani 1 1 d . . . . .
C19 C 0.7484(3) 0.31712(8) 0.48789(15) 0.0344(5) Uani 1 1 d . . . . .
H19 H 0.754034 0.320647 0.547663 0.041 Uiso 1 1 calc R U . . .
C20 C 0.7262(2) 0.26930(8) 0.44848(14) 0.0316(5) Uani 1 1 d . . . . .
H20 H 0.716245 0.240985 0.483226 0.038 Uiso 1 1 calc R U . . .
C21 C 0.7343(3) 0.30259(9) 0.31457(15) 0.0423(6) Uani 1 1 d . . . . .
H21 H 0.731066 0.297883 0.255241 0.051 Uiso 1 1 calc R U . . .
C22 C 0.7556(3) 0.35172(9) 0.34870(15) 0.0454(6) Uani 1 1 d . . . . .
H22 H 0.765414 0.379400 0.312595 0.054 Uiso 1 1 calc R U . . .
C23 C 0.7833(2) 0.57743(8) 0.25031(14) 0.0274(4) Uani 1 1 d . . . . .
H23 H 0.759319 0.573006 0.190327 0.033 Uiso 1 1 calc R U . . .
C24 C 0.7815(2) 0.53492(8) 0.30396(14) 0.0288(4) Uani 1 1 d . . . . .
H24 H 0.757594 0.502563 0.280232 0.035 Uiso 1 1 calc R U . . .
C25 C 0.81587(19) 0.54140(7) 0.39372(13) 0.0247(4) Uani 1 1 d . . . . .
C26 C 0.8512(2) 0.59054(8) 0.42623(14) 0.0270(4) Uani 1 1 d . . . . .
H26 H 0.874202 0.596230 0.485951 0.032 Uiso 1 1 calc R U . . .
C27 C 0.8516(2) 0.63050(8) 0.36838(14) 0.0273(4) Uani 1 1 d . . . . .
H27 H 0.875977 0.663172 0.390505 0.033 Uiso 1 1 calc R U . . .

loop_
_atom_site_aniso_label
_atom_site_aniso_U_11
_atom_site_aniso_U_22
_atom_site_aniso_U_33
_atom_site_aniso_U_23
_atom_site_aniso_U_13
_atom_site_aniso_U_12
Ni1 0.01653(17) 0.01550(17) 0.02525(18) -0.00080(12) 0.00465(12) 0.00020(11)
Ni2 0.0420(3) 0.0160(2) 0.0266(3) 0.00093(18) 0.0016(2) 0.0065(2)
O1 0.0254(8) 0.0729(13) 0.0639(12) -0.0439(11) 0.0123(8) -0.0076(8)
O1W 0.0225(7) 0.0230(7) 0.0273(7) -0.0035(5) 0.0083(5) -0.0006(5)
O2 0.0184(6) 0.0279(7) 0.0349(8) -0.0074(6) 0.0068(5) -0.0006(5)
O2W 0.0447(9) 0.0211(7) 0.0493(10) 0.0076(7) 0.0134(8) 0.0081(7)
O3 0.0286(8) 0.0289(8) 0.0512(10) -0.0176(7) 0.0077(7) -0.0076(6)
O3W 0.0393(9) 0.0206(7) 0.0387(9) 0.0028(6) -0.0041(7) 0.0041(6)
O4 0.0366(8) 0.0242(7) 0.0363(8) -0.0099(6) 0.0181(6) -0.0047(6)
O5 0.0192(6) 0.0201(6) 0.0244(6) -0.0001(5) 0.0076(5) -0.0009(5)
O6 0.0182(6) 0.0193(6) 0.0275(7) -0.0015(5) 0.0047(5) -0.0006(5)
N1 0.0418(10) 0.0194(8) 0.0292(9) 0.0000(7) 0.0033(8) 0.0054(7)
N2 0.0266(8) 0.0178(8) 0.0266(8) 0.0017(6) 0.0005(6) -0.0030(6)
N3 0.0216(8) 0.0181(7) 0.0298(8) 0.0000(6) 0.0071(6) -0.0025(6)
N4 0.0264(8) 0.0175(8) 0.0296(9) 0.0007(6) 0.0018(7) -0.0013(6)
N5 0.0277(8) 0.0194(8) 0.0287(9) 0.0016(6) 0.0045(7) 0.0009(6)
N6 0.0303(9) 0.0182(8) 0.0307(9) 0.0019(7) 0.0022(7) -0.0031(6)
C1 0.0218(10) 0.0293(10) 0.0430(12) -0.0149(9) 0.0099(9) -0.0031(8)
C2 0.0222(9) 0.0254(10) 0.0341(11) -0.0089(8) 0.0077(8) -0.0011(8)
C3 0.0189(9) 0.0247(10) 0.0343(11) -0.0057(8) 0.0062(8) -0.0031(7)
C4 0.0241(9) 0.0187(9) 0.0263(9) -0.0029(7) 0.0069(7) -0.0022(7)
C5 0.0218(9) 0.0181(9) 0.0243(9) 0.0011(7) 0.0071(7) 0.0013(7)
C6 0.0185(9) 0.0181(9) 0.0258(9) 0.0009(7) 0.0043(7) -0.0006(7)
C7 0.0207(9) 0.0224(9) 0.0318(10) -0.0083(8) 0.0053(8) -0.0016(7)
C8 0.0301(10) 0.0191(9) 0.0259(9) -0.0016(7) 0.0062(8) -0.0019(8)
C9 0.0186(8) 0.0157(8) 0.0241(9) 0.0037(7) 0.0036(7) 0.0013(6)
C10 0.0529(14) 0.0183(9) 0.0298(11) -0.0012(8) -0.0004(9) 0.0041(9)
C11 0.0457(13) 0.0188(10) 0.0322(11) 0.0011(8) 0.0014(9) 0.0030(9)
C12 0.0281(10) 0.0204(9) 0.0280(10) -0.0004(8) 0.0028(8) 0.0036(7)
C13 0.0330(11) 0.0178(9) 0.0303(10) 0.0000(8) 0.0042(8) 0.0021(8)
C14 0.0398(11) 0.0195(9) 0.0303(10) 0.0007(8) 0.0050(9) 0.0053(8)
C15 0.0233(9) 0.0187(9) 0.0293(10) 0.0015(7) 0.0025(7) 0.0009(7)
C16 0.0250(9) 0.0195(9) 0.0299(10) 0.0016(8) 0.0000(8) -0.0016(7)
C17 0.0210(9) 0.0188(9) 0.0299(10) 0.0006(7) 0.0023(7) 0.0000(7)
C18 0.0284(10) 0.0185(9) 0.0310(10) 0.0020(8) -0.0004(8) -0.0013(7)
C19 0.0520(14) 0.0225(10) 0.0284(11) 0.0013(8) 0.0070(9) -0.0044(9)
C20 0.0468(13) 0.0196(9) 0.0289(10) 0.0018(8) 0.0086(9) -0.0045(9)
C21 0.0747(18) 0.0210(10) 0.0275(11) 0.0033(8) 0.0002(11) -0.0082(11)
C22 0.0812(19) 0.0216(11) 0.0285(11) 0.0047(9) -0.0018(11) -0.0100(11)
C23 0.0295(10) 0.0215(9) 0.0307(10) 0.0008(8) 0.0042(8) -0.0035(8)
C24 0.0363(11) 0.0181(9) 0.0309(10) -0.0007(8) 0.0037(8) -0.0056(8)
C25 0.0232(9) 0.0189(9) 0.0321(10) 0.0019(8) 0.0057(8) -0.0009(7)
C26 0.0326(10) 0.0198(9) 0.0286(10) -0.0015(8) 0.0062(8) -0.0024(8)
C27 0.0327(10) 0.0190(9) 0.0315(10) -0.0024(8) 0.0091(8) -0.0029(8)

loop_
_atom_type_symbol
_atom_type_description
_atom_type_scat_dispersion_real
_atom_type_scat_dispersion_imag
_atom_type_scat_source
C C 0.0181 0.0091 'International Tables Vol C Tables 4.2.6.8 and 6.1.1.4'
H H 0.0000 0.0000 'International Tables Vol C Tables 4.2.6.8 and 6.1.1.4'
N N 0.0311 0.0180 'International Tables Vol C Tables 4.2.6.8 and 6.1.1.4'
Ni Ni -3.0029 0.5091 'International Tables Vol C Tables 4.2.6.8 and 6.1.1.4'
O O 0.0492 0.0322 'International Tables Vol C Tables 4.2.6.8 and 6.1.1.4'

loop_
_geom_angle_atom_site_label_1
_geom_angle_atom_site_label_2
_geom_angle_atom_site_label_3
_geom_angle
_geom_angle_site_symmetry_1
_geom_angle_site_symmetry_3
_geom_angle_publ_flag
O1W Ni1 O5 162.74(5) . 1_655 y
O1W Ni1 O6 99.91(5) . 1_655 y
O1W Ni1 N2 94.50(6) . 2_655 y
O1W Ni1 N3 90.84(6) . . y
O1W Ni1 C9 131.28(6) . 1_655 y
O2 Ni1 O1W 96.10(6) . . y
O2 Ni1 O5 101.15(5) . 1_655 y
O2 Ni1 O6 163.89(6) . 1_655 y
O2 Ni1 N2 86.16(6) . 2_655 y
O2 Ni1 N3 87.11(6) . . y
O2 Ni1 C9 132.51(6) . 1_655 y
O5 Ni1 C9 31.46(6) 1_655 1_655 y
O6 Ni1 O5 62.83(5) 1_655 1_655 y
O6 Ni1 N2 90.80(6) 1_655 2_655 y
O6 Ni1 C9 31.41(6) 1_655 1_655 y
N2 Ni1 O5 85.96(6) 2_655 1_655 y
N2 Ni1 C9 86.90(6) 2_655 1_655 y
N3 Ni1 O5 90.78(6) . 1_655 y
N3 Ni1 O6 94.39(6) . 1_655 y
N3 Ni1 N2 171.81(7) . 2_655 y
N3 Ni1 C9 94.23(6) . 1_655 y
O2W Ni2 O2W 180.0 . 3_767 y
O2W Ni2 N1 89.32(7) . . y
O2W Ni2 N1 90.68(7) 3_767 . y
O2W Ni2 N1 90.68(7) . 3_767 y
O2W Ni2 N1 89.32(7) 3_767 3_767 y
O3W Ni2 O2W 88.01(6) 3_767 . y
O3W Ni2 O2W 91.99(6) 3_767 3_767 y
O3W Ni2 O2W 88.01(6) . 3_767 y
O3W Ni2 O2W 91.99(6) . . y
O3W Ni2 O3W 180.00(5) 3_767 . y
O3W Ni2 N1 89.48(7) . 3_767 y
O3W Ni2 N1 90.52(7) . . y
O3W Ni2 N1 90.52(7) 3_767 3_767 y
O3W Ni2 N1 89.48(7) 3_767 . y
N1 Ni2 N1 180.0 . 3_767 y
Ni1 O1W H1WA 122.8(18) . . ?
Ni1 O1W H1WB 103.7(17) . . ?
H1WA O1W H1WB 109.1(19) . . ?
C1 O2 Ni1 126.74(13) . . ?
Ni2 O2W H2WA 124(2) . . ?
Ni2 O2W H2WB 124(2) . . ?
H2WA O2W H2WB 110(2) . . ?
Ni2 O3W H3WA 128.8(19) . . ?
Ni2 O3W H3WB 116.7(19) . . ?
H3WA O3W H3WB 106(2) . . ?
C9 O5 Ni1 86.98(11) . 1_455 ?
C9 O6 Ni1 88.93(11) . 1_455 ?
C10 N1 Ni2 121.36(14) . . ?
C10 N1 C14 117.47(18) . . ?
C14 N1 Ni2 121.12(14) . . ?
C20 N2 Ni1 126.65(13) . 2_645 ?
C21 N2 Ni1 115.85(14) . 2_645 ?
C21 N2 C20 117.40(18) . . ?
C23 N3 Ni1 122.82(14) . . ?
C27 N3 Ni1 118.94(13) . . ?
C27 N3 C23 117.96(17) . . ?
C16 N4 C15 114.55(17) . . ?
C17 N5 C15 114.91(17) . . ?
C17 N6 C16 114.65(17) . . ?
O1 C1 C2 118.52(18) . . ?
O2 C1 O1 125.88(19) . . ?
O2 C1 C2 115.59(18) . . ?
C3 C2 C1 119.76(18) . . ?
C7 C2 C1 120.52(18) . . ?
C7 C2 C3 119.69(18) . . ?
C2 C3 H3 119.6 . . ?
C4 C3 C2 120.74(18) . . ?
C4 C3 H3 119.6 . . ?
C3 C4 C5 119.20(17) . . ?
C3 C4 C8 119.23(17) . . ?
C5 C4 C8 121.53(17) . . ?
C4 C5 H5 119.8 . . ?
C6 C5 C4 120.39(17) . . ?
C6 C5 H5 119.8 . . ?
C5 C6 C7 120.15(17) . . ?
C5 C6 C9 120.12(17) . . ?
C7 C6 C9 119.69(17) . . ?
C2 C7 C6 119.77(18) . . ?
C2 C7 H7 120.1 . . ?
C6 C7 H7 120.1 . . ?
O3 C8 O4 124.88(18) . . ?
O3 C8 C4 117.77(17) . . ?
O4 C8 C4 117.33(17) . . ?
O5 C9 Ni1 61.56(9) . 1_455 ?
O5 C9 C6 119.45(16) . . ?
O6 C9 Ni1 59.66(9) . 1_455 ?
O6 C9 O5 121.10(16) . . ?
O6 C9 C6 119.43(16) . . ?
C6 C9 Ni1 174.99(13) . 1_455 ?
N1 C10 H10 118.2 . . ?
N1 C10 C11 123.51(19) . . ?
C11 C10 H10 118.2 . . ?
C10 C11 H11 120.6 . . ?
C10 C11 C12 118.8(2) . . ?
C12 C11 H11 120.6 . . ?
C11 C12 C13 118.36(19) . . ?
C11 C12 C15 121.02(18) . . ?
C13 C12 C15 120.59(18) . . ?
C12 C13 H13 120.5 . . ?
C14 C13 C12 118.92(18) . . ?
C14 C13 H13 120.5 . . ?
N1 C14 C13 122.93(19) . . ?
N1 C14 H14 118.5 . . ?
C13 C14 H14 118.5 . . ?
N4 C15 N5 125.22(18) . . ?
N4 C15 C12 117.97(17) . . ?
N5 C15 C12 116.78(17) . . ?
N4 C16 N6 125.57(18) . . ?
N4 C16 C18 118.15(17) . . ?
N6 C16 C18 116.27(18) . . ?
N5 C17 C25 117.60(17) . . ?
N6 C17 N5 125.08(18) . . ?
N6 C17 C25 117.30(18) . . ?
C19 C18 C16 122.04(19) . . ?
C19 C18 C22 118.03(19) . . ?
C22 C18 C16 119.89(19) . . ?
C18 C19 H19 120.6 . . ?
C18 C19 C20 118.8(2) . . ?
C20 C19 H19 120.6 . . ?
N2 C20 C19 123.51(19) . . ?
N2 C20 H20 118.2 . . ?
C19 C20 H20 118.2 . . ?
N2 C21 H21 118.7 . . ?
N2 C21 C22 122.7(2) . . ?
C22 C21 H21 118.7 . . ?
C18 C22 H22 120.2 . . ?
C21 C22 C18 119.6(2) . . ?
C21 C22 H22 120.2 . . ?
N3 C23 H23 118.8 . . ?
N3 C23 C24 122.49(19) . . ?
C24 C23 H23 118.8 . . ?
C23 C24 H24 120.5 . . ?
C23 C24 C25 119.01(18) . . ?
C25 C24 H24 120.5 . . ?
C24 C25 C17 120.79(18) . . ?
C24 C25 C26 118.45(18) . . ?
C26 C25 C17 120.76(18) . . ?
C25 C26 H26 120.6 . . ?
C27 C26 C25 118.78(19) . . ?
C27 C26 H26 120.6 . . ?
N3 C27 C26 123.30(18) . . ?
N3 C27 H27 118.3 . . ?
C26 C27 H27 118.3 . . ?

loop_
_geom_bond_atom_site_label_1
_geom_bond_atom_site_label_2
_geom_bond_distance
_geom_bond_site_symmetry_2
_geom_bond_publ_flag
Ni1 O1W 2.0349(14) . y
Ni1 O2 2.0175(14) . y
Ni1 O5 2.1355(13) 1_655 y
Ni1 O6 2.0935(13) 1_655 y
Ni1 N2 2.1051(16) 2_655 y
Ni1 N3 2.0933(16) . y
Ni1 C9 2.4253(18) 1_655 y
Ni2 O2W 2.0590(16) 3_767 y
Ni2 O2W 2.0590(16) . y
Ni2 O3W 2.0514(16) 3_767 y
Ni2 O3W 2.0515(16) . y
Ni2 N1 2.1072(18) . y
Ni2 N1 2.1072(18) 3_767 y
O1 C1 1.253(3) . ?
O1W H1WA 0.844(10) . ?
O1W H1WB 0.835(10) . ?
O2 C1 1.250(3) . ?
O2W H2WA 0.844(10) . ?
O2W H2WB 0.839(10) . ?
O3 C8 1.243(3) . ?
O3W H3WA 0.849(10) . ?
O3W H3WB 0.848(10) . ?
O4 C8 1.271(2) . ?
O5 C9 1.268(2) . ?
O6 C9 1.264(2) . ?
N1 C10 1.338(3) . ?
N1 C14 1.341(3) . ?
N2 C20 1.335(3) . ?
N2 C21 1.334(3) . ?
N3 C23 1.343(3) . ?
N3 C27 1.341(3) . ?
N4 C15 1.338(3) . ?
N4 C16 1.333(3) . ?
N5 C15 1.338(3) . ?
N5 C17 1.337(3) . ?
N6 C16 1.339(3) . ?
N6 C17 1.336(3) . ?
C1 C2 1.507(3) . ?
C2 C3 1.393(3) . ?
C2 C7 1.393(3) . ?
C3 H3 0.9300 . ?
C3 C4 1.392(3) . ?
C4 C5 1.394(3) . ?
C4 C8 1.508(3) . ?
C5 H5 0.9300 . ?
C5 C6 1.389(3) . ?
C6 C7 1.395(3) . ?
C6 C9 1.495(2) . ?
C7 H7 0.9300 . ?
C10 H10 0.9300 . ?
C10 C11 1.380(3) . ?
C11 H11 0.9300 . ?
C11 C12 1.385(3) . ?
C12 C13 1.392(3) . ?
C12 C15 1.482(3) . ?
C13 H13 0.9300 . ?
C13 C14 1.382(3) . ?
C14 H14 0.9300 . ?
C16 C18 1.486(3) . ?
C17 C25 1.483(3) . ?
C18 C19 1.380(3) . ?
C18 C22 1.383(3) . ?
C19 H19 0.9300 . ?
C19 C20 1.383(3) . ?
C20 H20 0.9300 . ?
C21 H21 0.9300 . ?
C21 C22 1.382(3) . ?
C22 H22 0.9300 . ?
C23 H23 0.9300 . ?
C23 C24 1.387(3) . ?
C24 H24 0.9300 . ?
C24 C25 1.390(3) . ?
C25 C26 1.392(3) . ?
C26 H26 0.9300 . ?
C26 C27 1.376(3) . ?
C27 H27 0.9300 . ?

loop_
_geom_torsion_atom_site_label_1
_geom_torsion_atom_site_label_2
_geom_torsion_atom_site_label_3
_geom_torsion_atom_site_label_4
_geom_torsion
_geom_torsion_site_symmetry_1
_geom_torsion_site_symmetry_2
_geom_torsion_site_symmetry_3
_geom_torsion_site_symmetry_4
_geom_torsion_publ_flag
Ni1 O2 C1 O1 7.2(4) . . . . ?
Ni1 O2 C1 C2 -172.21(14) . . . . ?
Ni1 O5 C9 O6 -3.99(17) 1_455 . . . ?
Ni1 O5 C9 C6 174.39(15) 1_455 . . . ?
Ni1 O6 C9 O5 4.06(17) 1_455 . . . ?
Ni1 O6 C9 C6 -174.31(15) 1_455 . . . ?
Ni1 N2 C20 C19 176.76(18) 2_645 . . . ?
Ni1 N2 C21 C22 -177.8(2) 2_645 . . . ?
Ni1 N3 C23 C24 -174.49(16) . . . . ?
Ni1 N3 C27 C26 174.13(16) . . . . ?
Ni2 N1 C10 C11 -178.25(19) . . . . ?
Ni2 N1 C14 C13 176.05(17) . . . . ?
O1 C1 C2 C3 -162.4(2) . . . . ?
O1 C1 C2 C7 15.5(4) . . . . ?
O2 C1 C2 C3 17.1(3) . . . . ?
O2 C1 C2 C7 -165.1(2) . . . . ?
N1 C10 C11 C12 1.7(4) . . . . ?
N2 C21 C22 C18 0.6(5) . . . . ?
N3 C23 C24 C25 0.7(3) . . . . ?
N4 C16 C18 C19 7.1(3) . . . . ?
N4 C16 C18 C22 -170.7(2) . . . . ?
N5 C17 C25 C24 -177.28(19) . . . . ?
N5 C17 C25 C26 2.7(3) . . . . ?
N6 C16 C18 C19 -174.3(2) . . . . ?
N6 C16 C18 C22 7.8(3) . . . . ?
N6 C17 C25 C24 3.8(3) . . . . ?
N6 C17 C25 C26 -176.17(19) . . . . ?
C1 C2 C3 C4 178.3(2) . . . . ?
C1 C2 C7 C6 179.8(2) . . . . ?
C2 C3 C4 C5 1.4(3) . . . . ?
C2 C3 C4 C8 -176.40(19) . . . . ?
C3 C2 C7 C6 -2.4(3) . . . . ?
C3 C4 C5 C6 -1.4(3) . . . . ?
C3 C4 C8 O3 3.7(3) . . . . ?
C3 C4 C8 O4 -177.74(19) . . . . ?
C4 C5 C6 C7 -0.5(3) . . . . ?
C4 C5 C6 C9 -178.19(17) . . . . ?
C5 C4 C8 O3 -174.02(19) . . . . ?
C5 C4 C8 O4 4.5(3) . . . . ?
C5 C6 C7 C2 2.4(3) . . . . ?
C5 C6 C9 O5 -13.6(3) . . . . ?
C5 C6 C9 O6 164.76(17) . . . . ?
C7 C2 C3 C4 0.5(3) . . . . ?
C7 C6 C9 O5 168.67(17) . . . . ?
C7 C6 C9 O6 -12.9(3) . . . . ?
C8 C4 C5 C6 176.37(17) . . . . ?
C9 C6 C7 C2 -179.91(18) . . . . ?
C10 N1 C14 C13 -1.4(3) . . . . ?
C10 C11 C12 C13 -0.4(3) . . . . ?
C10 C11 C12 C15 -178.4(2) . . . . ?
C11 C12 C13 C14 -1.7(3) . . . . ?
C11 C12 C15 N4 -175.4(2) . . . . ?
C11 C12 C15 N5 6.7(3) . . . . ?
C12 C13 C14 N1 2.6(3) . . . . ?
C13 C12 C15 N4 6.5(3) . . . . ?
C13 C12 C15 N5 -171.29(19) . . . . ?
C14 N1 C10 C11 -0.8(4) . . . . ?
C15 N4 C16 N6 -1.1(3) . . . . ?
C15 N4 C16 C18 177.33(17) . . . . ?
C15 N5 C17 N6 -1.7(3) . . . . ?
C15 N5 C17 C25 179.54(17) . . . . ?
C15 C12 C13 C14 176.43(19) . . . . ?
C16 N4 C15 N5 0.7(3) . . . . ?
C16 N4 C15 C12 -176.97(17) . . . . ?
C16 N6 C17 N5 1.3(3) . . . . ?
C16 N6 C17 C25 -179.93(17) . . . . ?
C16 C18 C19 C20 -179.1(2) . . . . ?
C16 C18 C22 C21 178.6(2) . . . . ?
C17 N5 C15 N4 0.6(3) . . . . ?
C17 N5 C15 C12 178.26(17) . . . . ?
C17 N6 C16 N4 0.2(3) . . . . ?
C17 N6 C16 C18 -178.24(17) . . . . ?
C17 C25 C26 C27 179.58(19) . . . . ?
C18 C19 C20 N2 0.6(4) . . . . ?
C19 C18 C22 C21 0.7(4) . . . . ?
C20 N2 C21 C22 -1.3(4) . . . . ?
C21 N2 C20 C19 0.7(4) . . . . ?
C22 C18 C19 C20 -1.3(4) . . . . ?
C23 N3 C27 C26 0.0(3) . . . . ?
C23 C24 C25 C17 179.86(19) . . . . ?
C23 C24 C25 C26 -0.1(3) . . . . ?
C24 C25 C26 C27 -0.4(3) . . . . ?
C25 C26 C27 N3 0.5(3) . . . . ?
C27 N3 C23 C24 -0.6(3) . . . . ?

loop_
_smtbx_masks_void_nr
_smtbx_masks_void_average_x
_smtbx_masks_void_average_y
_smtbx_masks_void_average_z
_smtbx_masks_void_volume
_smtbx_masks_void_count_electrons
_smtbx_masks_void_content
1 -0.358 -0.730 -0.917 1729.2 487.9 '12 DMF'
